data_4112507
loop_
_publ_author_name
'H\'el\`ene Lebel'
'Marc K. Janes'
'Andr\'e B. Charette'
'Steven P. Nolan'

_publ_contact_author_address
;
      Universit\'e de Montr\'eal
      D\'epartement de Chimie
      C.P. 6128, Succ. Centre-ville
      Montr\'eal, Qu\'ebec
      Canada, H3C 3J7
;
_publ_contact_author_email andre.charette@umontreal.ca
_publ_contact_author_fax '+1 514 343 5900'
_publ_contact_author_name 'Dr Andr\'e B. Charette'
_publ_contact_author_phone '+1 514 343 6283'
_publ_section_title
;
 Structure and Reactivity of "Unusual" N-Heterocyclic Carbene (NHC)
 Palladium Complexes Synthesized from Imidazolium Salts
;
_journal_name_full 'Journal of the American Chemical Society'
_journal_page_first 5046
_journal_page_last 5047
_journal_paper_doi 10.1021/ja049759r
_journal_volume 126
_journal_year 2004
_chemical_compound_source 'Synthesized by the authors. See text'
_chemical_formula_moiety 'C42 H48 Cl2 N4 Pd'
_chemical_formula_sum 'C42 H48 Cl2 N4 Pd'
_chemical_formula_weight 786.14
_chemical_name_systematic
;
 ?
;
_space_group_IT_number 15
_symmetry_cell_setting monoclinic
_symmetry_space_group_name_Hall '-C 2yc'
_symmetry_space_group_name_H-M 'C 1 2/c 1'
_atom_sites_solution_hydrogens geom
_atom_sites_solution_primary direct
_atom_sites_solution_secondary difmap
_audit_creation_method SHELXL-97
_cell_angle_alpha 90.00
_cell_angle_beta 108.4890(10)
_cell_angle_gamma 90.00
_cell_formula_units_Z 8
_cell_length_a 20.8588(3)
_cell_length_b 20.8678(4)
_cell_length_c 19.0273(3)
_cell_measurement_reflns_used 11273
_cell_measurement_temperature 220(2)
_cell_measurement_theta_max 72.73
_cell_measurement_theta_min 4.24
_cell_volume 7854.7(2)
_computing_cell_refinement 'SMART (Bruker, 1999)'
_computing_data_collection 'SMART (Bruker, 1999)'
_computing_data_reduction 'SAINT (Bruker, 1999)'
_computing_molecular_graphics 'SHELXTL (Bruker, 1997)'
_computing_publication_material 'UdMX (local program)'
_computing_structure_refinement 'SHELXL97 (Sheldrick, 1997)'
_computing_structure_solution 'SHELXS97 (Sheldrick, 1997)'
_diffrn_ambient_temperature 220(2)
_diffrn_detector_area_resol_mean 5.5
_diffrn_measured_fraction_theta_full 0.987
_diffrn_measured_fraction_theta_max 0.987
_diffrn_measurement_device_type 'Bruker AXS Smart 2K/Platform'
_diffrn_measurement_method \w
_diffrn_radiation_monochromator graphite
_diffrn_radiation_source 'Sealed Tube'
_diffrn_radiation_type CuK\a
_diffrn_radiation_wavelength 1.54178
_diffrn_reflns_av_R_equivalents 0.042
_diffrn_reflns_av_sigmaI/netI 0.0798
_diffrn_reflns_limit_h_max 25
_diffrn_reflns_limit_h_min -25
_diffrn_reflns_limit_k_max 25
_diffrn_reflns_limit_k_min -23
_diffrn_reflns_limit_l_max 23
_diffrn_reflns_limit_l_min -23
_diffrn_reflns_number 31949
_diffrn_reflns_theta_full 72.93
_diffrn_reflns_theta_max 72.93
_diffrn_reflns_theta_min 3.08
_diffrn_standards_decay_% 0.00
_diffrn_standards_number 229
_exptl_absorpt_coefficient_mu 5.314
_exptl_absorpt_correction_T_max 0.6500
_exptl_absorpt_correction_T_min 0.3500
_exptl_absorpt_correction_type multi-scan
_exptl_absorpt_process_details 'Sadabs (Sheldrick,1996)'
_exptl_crystal_colour Colourless
_exptl_crystal_density_diffrn 1.330
_exptl_crystal_description block
_exptl_crystal_F_000 3264
_exptl_crystal_size_max 0.24
_exptl_crystal_size_mid 0.19
_exptl_crystal_size_min 0.12
_refine_diff_density_max 0.960
_refine_diff_density_min -0.474
_refine_diff_density_rms 0.088
_refine_ls_extinction_method none
_refine_ls_goodness_of_fit_ref 0.992
_refine_ls_hydrogen_treatment constr
_refine_ls_matrix_type full
_refine_ls_number_parameters 456
_refine_ls_number_reflns 7746
_refine_ls_number_restraints 0
_refine_ls_restrained_S_all 0.992
_refine_ls_R_factor_all 0.0754
_refine_ls_R_factor_gt 0.0415
_refine_ls_shift/su_max 0.001
_refine_ls_shift/su_mean 0.000
_refine_ls_structure_factor_coef Fsqd
_refine_ls_weighting_details 'calc w=1/[\s^2^(Fo^2^)+(0.0140P)^2^] where P=(Fo^2^+2Fc^2^)/3'
_refine_ls_weighting_scheme calc
_refine_ls_wR_factor_gt 0.0762
_refine_ls_wR_factor_ref 0.0819
_reflns_number_gt 4621
_reflns_number_total 7746
_reflns_threshold_expression I>2\s(I)
_cod_data_source_file ja049759rsi20040114_030538.cif
_cod_data_source_block cha103
_cod_database_code 4112507

loop_
_symmetry_equiv_pos_as_xyz
'x, y, z'
'-x, y, -z+1/2'
'x+1/2, y+1/2, z'
'-x+1/2, y+1/2, -z+1/2'
'-x, -y, -z'
'x, -y, z-1/2'
'-x+1/2, -y+1/2, -z'
'x+1/2, -y+1/2, z-1/2'

loop_
_atom_site_label
_atom_site_type_symbol
_atom_site_fract_x
_atom_site_fract_y
_atom_site_fract_z
_atom_site_U_iso_or_equiv
_atom_site_adp_type
_atom_site_occupancy
_atom_site_symmetry_multiplicity
_atom_site_calc_flag
_atom_site_refinement_flags
Pd1 Pd 0.5000 0.42600(2) 0.7500 0.02311(11) Uani 1 2 d S
Cl11 Cl 0.38899(5) 0.42571(6) 0.75000(5) 0.0346(2) Uani 1 1 d .
N11 N 0.52470(18) 0.37983(17) 0.90895(19) 0.0305(9) Uani 1 1 d .
C12 C 0.5340(2) 0.4259(2) 0.8633(2) 0.0232(10) Uani 1 1 d .
N13 N 0.57189(18) 0.47090(17) 0.90793(19) 0.0276(9) Uani 1 1 d .
C14 C 0.5868(2) 0.4528(2) 0.9814(3) 0.0399(13) Uani 1 1 d .
H14 H 0.6125 0.4762 1.0231 0.048 Uiso 1 1 calc R
C15 C 0.5579(2) 0.3961(2) 0.9816(2) 0.0408(13) Uani 1 1 d .
H15 H 0.5597 0.3716 1.0236 0.049 Uiso 1 1 calc R
C111 C 0.4858(2) 0.3214(2) 0.8868(2) 0.0281(10) Uani 1 1 d .
C112 C 0.4228(2) 0.3181(2) 0.8970(2) 0.0290(11) Uani 1 1 d .
C113 C 0.3859(2) 0.2623(2) 0.8755(2) 0.0359(12) Uani 1 1 d .
H113 H 0.3429 0.2590 0.8813 0.043 Uiso 1 1 calc R
C114 C 0.4108(2) 0.2113(2) 0.8458(2) 0.0369(12) Uani 1 1 d .
C115 C 0.4745(2) 0.2156(2) 0.8383(2) 0.0353(11) Uani 1 1 d .
H115 H 0.4919 0.1805 0.8192 0.042 Uiso 1 1 calc R
C116 C 0.5135(2) 0.2710(2) 0.8588(2) 0.0315(11) Uani 1 1 d .
C117 C 0.3944(2) 0.3731(2) 0.9298(3) 0.0450(13) Uani 1 1 d .
H11A H 0.4217 0.3792 0.9811 0.067 Uiso 1 1 calc R
H11B H 0.3482 0.3635 0.9273 0.067 Uiso 1 1 calc R
H11C H 0.3951 0.4120 0.9020 0.067 Uiso 1 1 calc R
C118 C 0.3695(2) 0.1507(2) 0.8210(3) 0.0509(15) Uani 1 1 d .
H11D H 0.3328 0.1593 0.7757 0.076 Uiso 1 1 calc R
H11E H 0.3511 0.1370 0.8594 0.076 Uiso 1 1 calc R
H11F H 0.3982 0.1172 0.8120 0.076 Uiso 1 1 calc R
C119 C 0.5835(2) 0.2746(2) 0.8522(3) 0.0452(13) Uani 1 1 d .
H11G H 0.5845 0.3070 0.8160 0.068 Uiso 1 1 calc R
H11H H 0.5955 0.2334 0.8365 0.068 Uiso 1 1 calc R
H11I H 0.6156 0.2858 0.8999 0.068 Uiso 1 1 calc R
C131 C 0.5962(2) 0.5303(2) 0.8865(2) 0.0295(10) Uani 1 1 d .
C132 C 0.5503(2) 0.5797(2) 0.8572(2) 0.0295(10) Uani 1 1 d .
C133 C 0.5756(2) 0.6365(2) 0.8388(2) 0.0358(12) Uani 1 1 d .
H133 H 0.5456 0.6703 0.8186 0.043 Uiso 1 1 calc R
C134 C 0.6437(3) 0.6448(2) 0.8492(3) 0.0416(13) Uani 1 1 d .
C135 C 0.6873(2) 0.5949(2) 0.8789(3) 0.0422(13) Uani 1 1 d .
H135 H 0.7338 0.6005 0.8868 0.051 Uiso 1 1 calc R
C136 C 0.6646(2) 0.5367(2) 0.8974(3) 0.0327(12) Uani 1 1 d .
C137 C 0.4755(2) 0.5719(2) 0.8453(2) 0.0384(11) Uani 1 1 d .
H13A H 0.4554 0.5458 0.8016 0.058 Uiso 1 1 calc R
H13B H 0.4540 0.6137 0.8384 0.058 Uiso 1 1 calc R
H13C H 0.4691 0.5512 0.8882 0.058 Uiso 1 1 calc R
C138 C 0.6700(3) 0.7077(2) 0.8294(3) 0.0670(19) Uani 1 1 d .
H13D H 0.6428 0.7205 0.7799 0.100 Uiso 1 1 calc R
H13E H 0.7166 0.7024 0.8308 0.100 Uiso 1 1 calc R
H13F H 0.6675 0.7404 0.8646 0.100 Uiso 1 1 calc R
C139 C 0.7134(2) 0.4833(2) 0.9281(3) 0.0452(13) Uani 1 1 d .
H13G H 0.7241 0.4819 0.9816 0.068 Uiso 1 1 calc R
H13H H 0.7545 0.4905 0.9157 0.068 Uiso 1 1 calc R
H13I H 0.6933 0.4429 0.9071 0.068 Uiso 1 1 calc R
Pd2 Pd 0.0000 0.42946(2) 0.7500 0.02312(11) Uani 1 2 d S
Cl21 Cl 0.0000 0.54086(7) 0.7500 0.0339(4) Uani 1 2 d S
Cl22 Cl 0.0000 0.31858(7) 0.7500 0.0353(4) Uani 1 2 d S
N21 N 0.00128(18) 0.40403(17) 0.90813(19) 0.0284(9) Uani 1 1 d .
C22 C 0.0337(2) 0.4289(2) 0.8630(2) 0.0217(10) Uani 1 1 d .
N23 N 0.09235(18) 0.45106(18) 0.90844(19) 0.0304(9) Uani 1 1 d .
C24 C 0.0976(2) 0.4392(2) 0.9818(2) 0.0425(14) Uani 1 1 d .
H24 H 0.1342 0.4498 1.0239 0.051 Uiso 1 1 calc R
C25 C 0.0407(2) 0.4101(2) 0.9811(2) 0.0380(13) Uani 1 1 d .
H25 H 0.0295 0.3962 1.0227 0.046 Uiso 1 1 calc R
C211 C -0.0639(2) 0.3724(2) 0.8862(2) 0.0295(10) Uani 1 1 d .
C212 C -0.1221(2) 0.4094(2) 0.8561(2) 0.0293(11) Uani 1 1 d .
C213 C -0.1841(2) 0.3779(2) 0.8371(2) 0.0360(11) Uani 1 1 d .
H213 H -0.2240 0.4016 0.8163 0.043 Uiso 1 1 calc R
C214 C -0.1886(2) 0.3126(2) 0.8481(3) 0.0423(13) Uani 1 1 d .
C215 C -0.1291(2) 0.2785(2) 0.8793(3) 0.0414(13) Uani 1 1 d .
H215 H -0.1317 0.2344 0.8882 0.050 Uiso 1 1 calc R
C216 C -0.0666(2) 0.3071(2) 0.8976(3) 0.0329(12) Uani 1 1 d .
C217 C -0.1189(2) 0.4804(2) 0.8434(3) 0.0411(12) Uani 1 1 d .
H21A H -0.0845 0.4995 0.8850 0.062 Uiso 1 1 calc R
H21B H -0.1624 0.4996 0.8388 0.062 Uiso 1 1 calc R
H21C H -0.1078 0.4878 0.7983 0.062 Uiso 1 1 calc R
C218 C -0.2567(2) 0.2801(3) 0.8276(3) 0.073(2) Uani 1 1 d .
H21D H -0.2615 0.2516 0.7859 0.109 Uiso 1 1 calc R
H21E H -0.2921 0.3122 0.8141 0.109 Uiso 1 1 calc R
H21F H -0.2601 0.2556 0.8695 0.109 Uiso 1 1 calc R
C219 C -0.0032(2) 0.2674(2) 0.9293(3) 0.0469(14) Uani 1 1 d .
H21G H 0.0145 0.2739 0.9824 0.070 Uiso 1 1 calc R
H21H H 0.0305 0.2806 0.9067 0.070 Uiso 1 1 calc R
H21I H -0.0138 0.2225 0.9189 0.070 Uiso 1 1 calc R
C231 C 0.1450(2) 0.4830(2) 0.8869(2) 0.0283(10) Uani 1 1 d .
C232 C 0.1524(2) 0.5487(2) 0.8966(2) 0.0311(11) Uani 1 1 d .
C233 C 0.2030(2) 0.5785(2) 0.8756(2) 0.0365(12) Uani 1 1 d .
H233 H 0.2089 0.6230 0.8816 0.044 Uiso 1 1 calc R
C234 C 0.2453(2) 0.5440(2) 0.8457(2) 0.0360(11) Uani 1 1 d .
C235 C 0.2378(2) 0.4782(2) 0.8397(2) 0.0351(11) Uani 1 1 d .
H235 H 0.2673 0.4545 0.8211 0.042 Uiso 1 1 calc R
C236 C 0.1878(2) 0.4459(2) 0.8603(2) 0.0307(11) Uani 1 1 d .
C237 C 0.1079(2) 0.5873(2) 0.9290(3) 0.0461(13) Uani 1 1 d .
H23A H 0.1192 0.5780 0.9814 0.069 Uiso 1 1 calc R
H23B H 0.0609 0.5764 0.9041 0.069 Uiso 1 1 calc R
H23C H 0.1147 0.6326 0.9222 0.069 Uiso 1 1 calc R
C238 C 0.2986(2) 0.5774(2) 0.8209(3) 0.0509(14) Uani 1 1 d .
H23D H 0.3294 0.5458 0.8122 0.076 Uiso 1 1 calc R
H23E H 0.3236 0.6070 0.8591 0.076 Uiso 1 1 calc R
H23F H 0.2772 0.6008 0.7755 0.076 Uiso 1 1 calc R
C239 C 0.1816(2) 0.3740(2) 0.8544(3) 0.0442(13) Uani 1 1 d .
H23G H 0.1814 0.3564 0.9015 0.066 Uiso 1 1 calc R
H23H H 0.2196 0.3566 0.8416 0.066 Uiso 1 1 calc R
H23I H 0.1398 0.3627 0.8162 0.066 Uiso 1 1 calc R

loop_
_atom_site_aniso_label
_atom_site_aniso_U_11
_atom_site_aniso_U_22
_atom_site_aniso_U_33
_atom_site_aniso_U_23
_atom_site_aniso_U_13
_atom_site_aniso_U_12
Pd1 0.0235(3) 0.0247(3) 0.0186(2) 0.000 0.00324(19) 0.000
Cl11 0.0277(6) 0.0445(6) 0.0303(5) 0.0014(5) 0.0072(4) 0.0011(5)
N11 0.035(2) 0.031(2) 0.024(2) 0.0000(17) 0.0062(18) -0.0079(18)
C12 0.020(2) 0.030(3) 0.020(2) -0.001(2) 0.0063(19) 0.000(2)
N13 0.031(2) 0.029(2) 0.0194(19) -0.0007(16) 0.0031(17) -0.0042(17)
C14 0.053(4) 0.042(3) 0.019(2) 0.002(2) 0.002(2) -0.012(3)
C15 0.054(4) 0.046(3) 0.017(2) 0.002(2) 0.004(2) -0.012(3)
C111 0.033(3) 0.030(2) 0.0168(19) -0.0013(19) 0.0028(18) -0.008(2)
C112 0.034(3) 0.028(3) 0.023(2) 0.003(2) 0.007(2) 0.001(2)
C113 0.027(3) 0.044(3) 0.033(3) 0.007(2) 0.005(2) -0.005(2)
C114 0.035(3) 0.034(3) 0.033(3) 0.009(2) -0.001(2) -0.008(2)
C115 0.044(3) 0.026(3) 0.035(3) 0.001(2) 0.011(2) 0.000(2)
C116 0.031(3) 0.029(3) 0.031(2) 0.006(2) 0.006(2) -0.003(2)
C117 0.045(3) 0.051(3) 0.044(3) 0.000(3) 0.021(3) 0.003(3)
C118 0.046(3) 0.036(3) 0.063(4) 0.000(3) 0.005(3) -0.010(3)
C119 0.035(3) 0.043(3) 0.058(3) 0.001(3) 0.016(3) -0.001(2)
C131 0.038(3) 0.027(2) 0.020(2) -0.0055(18) 0.004(2) -0.009(2)
C132 0.037(3) 0.031(3) 0.022(2) -0.005(2) 0.0115(19) -0.005(2)
C133 0.041(3) 0.028(3) 0.036(3) -0.001(2) 0.009(2) 0.001(2)
C134 0.045(3) 0.029(3) 0.050(3) -0.001(2) 0.014(3) -0.011(2)
C135 0.030(3) 0.047(3) 0.046(3) -0.001(3) 0.007(3) -0.010(2)
C136 0.034(3) 0.033(3) 0.028(3) -0.005(2) 0.006(2) -0.003(2)
C137 0.040(3) 0.036(3) 0.045(3) -0.003(2) 0.021(2) 0.003(2)
C138 0.069(4) 0.032(3) 0.107(5) 0.011(3) 0.039(4) -0.013(3)
C139 0.034(3) 0.043(3) 0.048(3) -0.001(3) -0.002(2) -0.004(2)
Pd2 0.0219(3) 0.0270(3) 0.0189(2) 0.000 0.00417(19) 0.000
Cl21 0.0391(10) 0.0287(8) 0.0308(8) 0.000 0.0069(7) 0.000
Cl22 0.0424(10) 0.0281(8) 0.0333(8) 0.000 0.0090(7) 0.000
N21 0.024(2) 0.037(2) 0.0234(19) 0.0020(16) 0.0065(17) -0.0044(16)
C22 0.026(2) 0.023(2) 0.015(2) 0.0001(19) 0.0041(19) 0.002(2)
N23 0.026(2) 0.045(2) 0.0190(19) 0.0044(17) 0.0060(16) -0.0095(18)
C24 0.033(3) 0.069(4) 0.021(2) -0.004(2) 0.003(2) -0.015(3)
C25 0.034(3) 0.057(4) 0.022(2) 0.004(2) 0.007(2) -0.009(2)
C211 0.025(3) 0.042(3) 0.021(2) -0.001(2) 0.0075(19) -0.008(2)
C212 0.027(3) 0.039(3) 0.022(2) -0.0052(19) 0.0087(19) -0.003(2)
C213 0.029(3) 0.041(3) 0.040(3) -0.003(2) 0.013(2) 0.000(2)
C214 0.029(3) 0.044(3) 0.053(3) -0.002(3) 0.012(2) -0.012(2)
C215 0.041(3) 0.035(3) 0.051(3) 0.007(2) 0.017(3) -0.007(2)
C216 0.027(3) 0.044(3) 0.026(3) 0.007(2) 0.007(2) 0.000(2)
C217 0.040(3) 0.036(3) 0.049(3) -0.007(2) 0.016(3) 0.002(2)
C218 0.037(4) 0.060(4) 0.116(6) -0.003(4) 0.016(4) -0.016(3)
C219 0.045(3) 0.046(3) 0.050(3) 0.017(3) 0.016(3) 0.002(3)
C231 0.021(2) 0.038(3) 0.023(2) 0.0006(19) 0.0033(19) -0.0093(19)
C232 0.025(3) 0.039(3) 0.024(2) -0.002(2) -0.001(2) 0.000(2)
C233 0.034(3) 0.032(3) 0.039(3) 0.006(2) 0.004(2) -0.005(2)
C234 0.023(3) 0.049(3) 0.032(3) 0.008(2) 0.002(2) -0.007(2)
C235 0.025(3) 0.047(3) 0.032(3) 0.001(2) 0.008(2) 0.003(2)
C236 0.024(2) 0.033(3) 0.031(2) 0.0006(19) 0.002(2) -0.0024(19)
C237 0.043(3) 0.050(4) 0.043(3) -0.003(2) 0.010(3) 0.001(3)
C238 0.034(3) 0.057(4) 0.064(4) 0.013(3) 0.018(3) -0.006(3)
C239 0.035(3) 0.037(3) 0.060(3) -0.001(3) 0.013(3) 0.000(2)

loop_
_atom_type_symbol
_atom_type_description
_atom_type_scat_dispersion_real
_atom_type_scat_dispersion_imag
_atom_type_scat_source
C C 0.0181 0.0091 'International Tables Vol C Tables 4.2.6.8 and 6.1.1.4'
H H 0.0000 0.0000 'International Tables Vol C Tables 4.2.6.8 and 6.1.1.4'
N N 0.0311 0.0180 'International Tables Vol C Tables 4.2.6.8 and 6.1.1.4'
Cl Cl 0.3639 0.7018 'International Tables Vol C Tables 4.2.6.8 and 6.1.1.4'
Pd Pd 0.1215 3.9337 'International Tables Vol C Tables 4.2.6.8 and 6.1.1.4'

loop_
_geom_angle_atom_site_label_1
_geom_angle_atom_site_label_2
_geom_angle_atom_site_label_3
_geom_angle_site_symmetry_1
_geom_angle_site_symmetry_3
_geom_angle
_geom_angle_publ_flag
C12 PD1 C12 2_656 . 179.8(3) y
C12 PD1 CL11 2_656 2_656 90.72(11) y
C12 PD1 CL11 . 2_656 89.28(11) y
C12 PD1 CL11 2_656 . 89.28(11) y
C12 PD1 CL11 . . 90.72(11) y
CL11 PD1 CL11 2_656 . 179.70(7) y
C12 N11 C15 . . 109.9(4) y
C12 N11 C111 . . 126.3(4) y
C15 N11 C111 . . 123.8(4) y
N13 C12 N11 . . 105.5(4) y
N13 C12 PD1 . . 127.1(3) y
N11 C12 PD1 . . 127.4(3) y
C12 N13 C14 . . 110.3(4) y
C12 N13 C131 . . 127.6(4) y
C14 N13 C131 . . 122.1(4) y
C15 C14 N13 . . 106.7(4) y
C15 C14 H14 . . 126.6 ?
N13 C14 H14 . . 126.6 ?
C14 C15 N11 . . 107.5(4) y
C14 C15 H15 . . 126.2 ?
N11 C15 H15 . . 126.2 ?
C116 C111 C112 . . 122.9(4) y
C116 C111 N11 . . 119.2(4) y
C112 C111 N11 . . 117.9(4) y
C113 C112 C111 . . 117.5(4) y
C113 C112 C117 . . 120.5(4) y
C111 C112 C117 . . 122.0(4) y
C114 C113 C112 . . 121.6(5) y
C114 C113 H113 . . 119.2 ?
C112 C113 H113 . . 119.2 ?
C115 C114 C113 . . 119.3(4) y
C115 C114 C118 . . 119.5(5) y
C113 C114 C118 . . 121.2(4) y
C114 C115 C116 . . 121.2(4) y
C114 C115 H115 . . 119.4 ?
C116 C115 H115 . . 119.4 ?
C111 C116 C115 . . 117.4(4) y
C111 C116 C119 . . 121.8(4) y
C115 C116 C119 . . 120.8(4) y
C112 C117 H11A . . 109.5 ?
C112 C117 H11B . . 109.5 ?
H11A C117 H11B . . 109.5 ?
C112 C117 H11C . . 109.5 ?
H11A C117 H11C . . 109.5 ?
H11B C117 H11C . . 109.5 ?
C114 C118 H11D . . 109.5 ?
C114 C118 H11E . . 109.5 ?
H11D C118 H11E . . 109.5 ?
C114 C118 H11F . . 109.5 ?
H11D C118 H11F . . 109.5 ?
H11E C118 H11F . . 109.5 ?
C116 C119 H11G . . 109.5 ?
C116 C119 H11H . . 109.5 ?
H11G C119 H11H . . 109.5 ?
C116 C119 H11I . . 109.5 ?
H11G C119 H11I . . 109.5 ?
H11H C119 H11I . . 109.5 ?
C136 C131 C132 . . 122.2(4) y
C136 C131 N13 . . 118.6(4) y
C132 C131 N13 . . 119.2(4) y
C133 C132 C131 . . 117.7(4) y
C133 C132 C137 . . 120.7(4) y
C131 C132 C137 . . 121.6(4) y
C134 C133 C132 . . 121.7(5) y
C134 C133 H133 . . 119.1 ?
C132 C133 H133 . . 119.1 ?
C135 C134 C133 . . 118.7(5) y
C135 C134 C138 . . 120.7(5) y
C133 C134 C138 . . 120.6(5) y
C134 C135 C136 . . 121.9(5) y
C134 C135 H135 . . 119.1 ?
C136 C135 H135 . . 119.1 ?
C131 C136 C135 . . 117.8(5) y
C131 C136 C139 . . 121.9(4) y
C135 C136 C139 . . 120.3(4) y
C132 C137 H13A . . 109.5 ?
C132 C137 H13B . . 109.5 ?
H13A C137 H13B . . 109.5 ?
C132 C137 H13C . . 109.5 ?
H13A C137 H13C . . 109.5 ?
H13B C137 H13C . . 109.5 ?
C134 C138 H13D . . 109.5 ?
C134 C138 H13E . . 109.5 ?
H13D C138 H13E . . 109.5 ?
C134 C138 H13F . . 109.5 ?
H13D C138 H13F . . 109.5 ?
H13E C138 H13F . . 109.5 ?
C136 C139 H13G . . 109.5 ?
C136 C139 H13H . . 109.5 ?
H13G C139 H13H . . 109.5 ?
C136 C139 H13I . . 109.5 ?
H13G C139 H13I . . 109.5 ?
H13H C139 H13I . . 109.5 ?
C22 PD2 C22 2_556 . 179.4(2) y
C22 PD2 CL22 2_556 . 89.70(12) y
C22 PD2 CL22 . . 89.70(12) y
C22 PD2 CL21 2_556 . 90.30(12) y
C22 PD2 CL21 . . 90.30(12) y
CL22 PD2 CL21 . . 180 y
C22 N21 C25 . . 110.2(4) y
C22 N21 C211 . . 127.2(4) y
C25 N21 C211 . . 122.6(4) y
N23 C22 N21 . . 105.2(3) y
N23 C22 PD2 . . 128.3(3) y
N21 C22 PD2 . . 126.5(3) y
C22 N23 C24 . . 110.7(4) y
C22 N23 C231 . . 126.5(4) y
C24 N23 C231 . . 122.8(4) y
C25 C24 N23 . . 106.5(4) y
C25 C24 H24 . . 126.7 ?
N23 C24 H24 . . 126.7 ?
C24 C25 N21 . . 107.4(4) y
C24 C25 H25 . . 126.3 ?
N21 C25 H25 . . 126.3 ?
C216 C211 C212 . . 122.4(4) y
C216 C211 N21 . . 119.0(4) y
C212 C211 N21 . . 118.6(4) y
C213 C212 C211 . . 117.3(4) y
C213 C212 C217 . . 120.5(4) y
C211 C212 C217 . . 122.2(4) y
C214 C213 C212 . . 121.7(5) y
C214 C213 H213 . . 119.1 ?
C212 C213 H213 . . 119.1 ?
C213 C214 C215 . . 118.3(4) y
C213 C214 C218 . . 120.3(5) y
C215 C214 C218 . . 121.3(5) y
C216 C215 C214 . . 122.2(5) y
C216 C215 H215 . . 118.9 ?
C214 C215 H215 . . 118.9 ?
C215 C216 C211 . . 118.0(5) y
C215 C216 C219 . . 120.2(5) y
C211 C216 C219 . . 121.8(4) y
C212 C217 H21A . . 109.5 ?
C212 C217 H21B . . 109.5 ?
H21A C217 H21B . . 109.5 ?
C212 C217 H21C . . 109.5 ?
H21A C217 H21C . . 109.5 ?
H21B C217 H21C . . 109.5 ?
C214 C218 H21D . . 109.5 ?
C214 C218 H21E . . 109.5 ?
H21D C218 H21E . . 109.5 ?
C214 C218 H21F . . 109.5 ?
H21D C218 H21F . . 109.5 ?
H21E C218 H21F . . 109.5 ?
C216 C219 H21G . . 109.5 ?
C216 C219 H21H . . 109.5 ?
H21G C219 H21H . . 109.5 ?
C216 C219 H21I . . 109.5 ?
H21G C219 H21I . . 109.5 ?
H21H C219 H21I . . 109.5 ?
C232 C231 C236 . . 122.7(4) y
C232 C231 N23 . . 118.6(4) y
C236 C231 N23 . . 118.6(4) y
C231 C232 C233 . . 117.8(5) y
C231 C232 C237 . . 122.0(4) y
C233 C232 C237 . . 120.2(4) y
C234 C233 C232 . . 121.6(5) y
C234 C233 H233 . . 119.2 ?
C232 C233 H233 . . 119.2 ?
C235 C234 C233 . . 118.6(4) y
C235 C234 C238 . . 120.4(5) y
C233 C234 C238 . . 121.0(5) y
C234 C235 C236 . . 122.0(4) y
C234 C235 H235 . . 119 ?
C236 C235 H235 . . 119 ?
C231 C236 C235 . . 117.1(4) y
C231 C236 C239 . . 122.0(4) y
C235 C236 C239 . . 120.9(4) y
C232 C237 H23A . . 109.5 ?
C232 C237 H23B . . 109.5 ?
H23A C237 H23B . . 109.5 ?
C232 C237 H23C . . 109.5 ?
H23A C237 H23C . . 109.5 ?
H23B C237 H23C . . 109.5 ?
C234 C238 H23D . . 109.5 ?
C234 C238 H23E . . 109.5 ?
H23D C238 H23E . . 109.5 ?
C234 C238 H23F . . 109.5 ?
H23D C238 H23F . . 109.5 ?
H23E C238 H23F . . 109.5 ?
C236 C239 H23G . . 109.5 ?
C236 C239 H23H . . 109.5 ?
H23G C239 H23H . . 109.5 ?
C236 C239 H23I . . 109.5 ?
H23G C239 H23I . . 109.5 ?
H23H C239 H23I . . 109.5 ?

loop_
_geom_bond_atom_site_label_1
_geom_bond_atom_site_label_2
_geom_bond_site_symmetry_2
_geom_bond_distance
_geom_bond_publ_flag
Pd1 C12 2_656 2.045(4) y
Pd1 C12 . 2.045(4) y
Pd1 Cl11 2_656 2.3156(10) y
Pd1 Cl11 . 2.3156(10) y
N11 C12 . 1.350(5) y
N11 C15 . 1.378(5) y
N11 C111 . 1.451(5) y
C12 N13 . 1.343(5) y
N13 C14 . 1.384(5) y
N13 C131 . 1.447(5) y
C14 C15 . 1.329(6) y
C14 H14 . 0.94 ?
C15 H15 . 0.94 ?
C111 C116 . 1.384(6) y
C111 C112 . 1.391(6) y
C112 C113 . 1.383(6) y
C112 C117 . 1.515(6) y
C113 C114 . 1.383(6) y
C113 H113 . 0.94 ?
C114 C115 . 1.382(6) y
C114 C118 . 1.518(5) y
C115 C116 . 1.396(5) y
C115 H115 . 0.94 ?
C116 C119 . 1.508(5) y
C117 H11a . 0.97 ?
C117 H11b . 0.97 ?
C117 H11c . 0.97 ?
C118 H11d . 0.97 ?
C118 H11e . 0.97 ?
C118 H11f . 0.97 ?
C119 H11g . 0.97 ?
C119 H11h . 0.97 ?
C119 H11i . 0.97 ?
C131 C136 . 1.381(6) y
C131 C132 . 1.397(6) y
C132 C133 . 1.387(5) y
C132 C137 . 1.514(5) y
C133 C134 . 1.380(6) y
C133 H133 . 0.94 ?
C134 C135 . 1.380(6) y
C134 C138 . 1.516(6) y
C135 C136 . 1.389(6) y
C135 H135 . 0.94 ?
C136 C139 . 1.499(6) y
C137 H13a . 0.97 ?
C137 H13b . 0.97 ?
C137 H13c . 0.97 ?
C138 H13d . 0.97 ?
C138 H13e . 0.97 ?
C138 H13f . 0.97 ?
C139 H13g . 0.97 ?
C139 H13h . 0.97 ?
C139 H13i . 0.97 ?
Pd2 C22 2_556 2.040(4) y
Pd2 C22 . 2.040(4) y
Pd2 Cl22 . 2.3138(16) y
Pd2 Cl21 . 2.3247(16) y
N21 C22 . 1.354(5) y
N21 C25 . 1.376(5) y
N21 C211 . 1.449(5) y
C22 N23 . 1.336(5) y
N23 C24 . 1.388(5) y
N23 C231 . 1.450(5) y
C24 C25 . 1.330(6) y
C24 H24 . 0.94 ?
C25 H25 . 0.94 ?
C211 C216 . 1.384(6) y
C211 C212 . 1.400(6) y
C212 C213 . 1.392(5) y
C212 C217 . 1.505(5) y
C213 C214 . 1.387(6) y
C213 H213 . 0.94 ?
C214 C215 . 1.389(6) y
C214 C218 . 1.509(6) y
C215 C216 . 1.375(6) y
C215 H215 . 0.94 ?
C216 C219 . 1.514(6) y
C217 H21a . 0.97 ?
C217 H21b . 0.97 ?
C217 H21c . 0.97 ?
C218 H21d . 0.97 ?
C218 H21e . 0.97 ?
C218 H21f . 0.97 ?
C219 H21g . 0.97 ?
C219 H21h . 0.97 ?
C219 H21i . 0.97 ?
C231 C232 . 1.385(6) y
C231 C236 . 1.394(5) y
C232 C233 . 1.390(6) y
C232 C237 . 1.501(6) y
C233 C234 . 1.390(6) y
C233 H233 . 0.94 ?
C234 C235 . 1.383(6) y
C234 C238 . 1.510(5) y
C235 C236 . 1.398(5) y
C235 H235 . 0.94 ?
C236 C239 . 1.507(5) y
C237 H23a . 0.97 ?
C237 H23b . 0.97 ?
C237 H23c . 0.97 ?
C238 H23d . 0.97 ?
C238 H23e . 0.97 ?
C238 H23f . 0.97 ?
C239 H23g . 0.97 ?
C239 H23h . 0.97 ?
C239 H23i . 0.97 ?

loop_
_geom_torsion_atom_site_label_1
_geom_torsion_atom_site_label_2
_geom_torsion_atom_site_label_3
_geom_torsion_atom_site_label_4
_geom_torsion_site_symmetry_1
_geom_torsion
C15 N11 C12 N13 . -1.0(5)
C111 N11 C12 N13 . 178.9(4)
C15 N11 C12 PD1 . 177.4(3)
C111 N11 C12 PD1 . -2.7(6)
C12 PD1 C12 N13 2_656 152(17)
CL11 PD1 C12 N13 2_656 61.7(4)
CL11 PD1 C12 N13 . -118.6(4)
C12 PD1 C12 N11 2_656 -27(17)
CL11 PD1 C12 N11 2_656 -116.4(4)
CL11 PD1 C12 N11 . 63.3(4)
N11 C12 N13 C14 . 0.6(5)
PD1 C12 N13 C14 . -177.9(3)
N11 C12 N13 C131 . 179.8(4)
PD1 C12 N13 C131 . 1.3(7)
C12 N13 C14 C15 . 0.1(6)
C131 N13 C14 C15 . -179.2(4)
N13 C14 C15 N11 . -0.7(6)
C12 N11 C15 C14 . 1.1(6)
C111 N11 C15 C14 . -178.8(4)
C12 N11 C111 C116 . 77.0(6)
C15 N11 C111 C116 . -103.1(5)
C12 N11 C111 C112 . -105.0(5)
C15 N11 C111 C112 . 74.9(6)
C116 C111 C112 C113 . -2.3(7)
N11 C111 C112 C113 . 179.8(4)
C116 C111 C112 C117 . 178.1(4)
N11 C111 C112 C117 . 0.2(6)
C111 C112 C113 C114 . 0.7(7)
C117 C112 C113 C114 . -179.7(4)
C112 C113 C114 C115 . 1.1(7)
C112 C113 C114 C118 . -178.8(4)
C113 C114 C115 C116 . -1.4(7)
C118 C114 C115 C116 . 178.4(4)
C112 C111 C116 C115 . 1.9(7)
N11 C111 C116 C115 . 179.8(4)
C112 C111 C116 C119 . -176.6(4)
N11 C111 C116 C119 . 1.3(6)
C114 C115 C116 C111 . 0.0(7)
C114 C115 C116 C119 . 178.5(4)
C12 N13 C131 C136 . -110.5(5)
C14 N13 C131 C136 . 68.6(6)
C12 N13 C131 C132 . 71.1(6)
C14 N13 C131 C132 . -109.8(5)
C136 C131 C132 C133 . 0.2(6)
N13 C131 C132 C133 . 178.6(4)
C136 C131 C132 C137 . 179.8(4)
N13 C131 C132 C137 . -1.8(6)
C131 C132 C133 C134 . -0.5(7)
C137 C132 C133 C134 . 179.9(4)
C132 C133 C134 C135 . 0.0(7)
C132 C133 C134 C138 . -179.3(4)
C133 C134 C135 C136 . 0.9(8)
C138 C134 C135 C136 . -179.8(5)
C132 C131 C136 C135 . 0.7(7)
N13 C131 C136 C135 . -177.8(4)
C132 C131 C136 C139 . -179.4(4)
N13 C131 C136 C139 . 2.2(7)
C134 C135 C136 C131 . -1.2(7)
C134 C135 C136 C139 . 178.9(5)
C25 N21 C22 N23 . -0.9(5)
C211 N21 C22 N23 . -178.3(4)
C25 N21 C22 PD2 . 177.5(3)
C211 N21 C22 PD2 . 0.2(7)
C22 PD2 C22 N23 2_556 116.4(4)
CL22 PD2 C22 N23 . 116.4(4)
CL21 PD2 C22 N23 . -63.6(4)
C22 PD2 C22 N21 2_556 -61.7(4)
CL22 PD2 C22 N21 . -61.7(4)
CL21 PD2 C22 N21 . 118.3(4)
N21 C22 N23 C24 . 1.1(5)
PD2 C22 N23 C24 . -177.3(3)
N21 C22 N23 C231 . -179.2(4)
PD2 C22 N23 C231 . 2.4(7)
C22 N23 C24 C25 . -0.8(6)
C231 N23 C24 C25 . 179.5(4)
N23 C24 C25 N21 . 0.2(6)
C22 N21 C25 C24 . 0.5(6)
C211 N21 C25 C24 . 177.9(4)
C22 N21 C211 C216 . 110.0(5)
C25 N21 C211 C216 . -67.0(6)
C22 N21 C211 C212 . -71.9(6)
C25 N21 C211 C212 . 111.1(5)
C216 C211 C212 C213 . -0.5(7)
N21 C211 C212 C213 . -178.5(4)
C216 C211 C212 C217 . -179.7(4)
N21 C211 C212 C217 . 2.3(6)
C211 C212 C213 C214 . 0.7(7)
C217 C212 C213 C214 . 179.9(4)
C212 C213 C214 C215 . 0.4(7)
C212 C213 C214 C218 . 179.4(4)
C213 C214 C215 C216 . -1.7(8)
C218 C214 C215 C216 . 179.2(5)
C214 C215 C216 C211 . 1.9(8)
C214 C215 C216 C219 . -178.1(5)
C212 C211 C216 C215 . -0.8(7)
N21 C211 C216 C215 . 177.3(4)
C212 C211 C216 C219 . 179.2(4)
N21 C211 C216 C219 . -2.8(7)
C22 N23 C231 C232 . 105.1(5)
C24 N23 C231 C232 . -75.3(6)
C22 N23 C231 C236 . -77.7(6)
C24 N23 C231 C236 . 102.0(5)
C236 C231 C232 C233 . 3.0(7)
N23 C231 C232 C233 . -179.9(4)
C236 C231 C232 C237 . -176.8(4)
N23 C231 C232 C237 . 0.3(6)
C231 C232 C233 C234 . -0.1(7)
C237 C232 C233 C234 . 179.7(4)
C232 C233 C234 C235 . -2.4(7)
C232 C233 C234 C238 . 178.1(4)
C233 C234 C235 C236 . 2.2(7)
C238 C234 C235 C236 . -178.3(4)
C232 C231 C236 C235 . -3.2(7)
N23 C231 C236 C235 . 179.7(4)
C232 C231 C236 C239 . 176.2(4)
N23 C231 C236 C239 . -0.8(6)
C234 C235 C236 C231 . 0.5(7)
C234 C235 C236 C239 . -178.9(4)
